data_7101091
loop_
_publ_author_name
'F. Christopher Pigge'
'Venu R. Vangala'
'Dale C.Swenson'

_publ_section_title
;
Relative importance of X...O=C versus X...X halogen bonding
as structural determinants in 4-halotriaroylbenzenes
;
_journal_name_full 'Chemical Communications'
_journal_paper_doi 10.1039/b603110b
_journal_year 2006
_chemical_formula_moiety 'C27 H15 F3 O3'
_chemical_formula_sum 'C27 H15 F3 O3'
_chemical_formula_weight 444.39
_chemical_melting_point 457.77
_chemical_name_common 1,3,5-tris(4-Fluorobenzoyl)benzene
_space_group_IT_number 14
_symmetry_cell_setting monoclinic
_symmetry_space_group_name_Hall '-P 2ybc'
_symmetry_space_group_name_H-M 'P 1 21/c 1'
_cell_angle_alpha 90.00
_cell_angle_beta 101.174(5)
_cell_angle_gamma 90.00
_cell_formula_units_Z 4
_cell_length_a 22.757(2)
_cell_length_b 8.7286(9)
_cell_length_c 10.5930(11)
_cell_measurement_temperature 190(2)
_cell_volume 2064.3(4)
_diffrn_ambient_temperature 190(2)
_exptl_crystal_density_diffrn 1.430
_cod_depositor_comments
;
The following automatic conversions were performed:
'_symmetry_cell_setting' value 'Monoclinic' changed to 'monoclinic'
according to '/home/saulius/struct/CIF-dictionaries/cif_core.dic'
dictionary named 'cif_core.dic' version 2.4.1 from 2010-06-29.

Automatic conversion script
Id: cif_fix_enum 1527 2010-12-29 10:47:43Z saulius 
;
_cod_original_sg_symbol_H-M 'P 21/c'
_cod_database_code 7101091

loop_
_symmetry_equiv_pos_as_xyz
'x, y, z'
'-x, y+1/2, -z+1/2'
'-x, -y, -z'
'x, -y-1/2, z-1/2'

loop_
_atom_site_label
_atom_site_type_symbol
_atom_site_fract_x
_atom_site_fract_y
_atom_site_fract_z
_atom_site_U_iso_or_equiv
_atom_site_adp_type
_atom_site_occupancy
_atom_site_symmetry_multiplicity
_atom_site_calc_flag
_atom_site_refinement_flags
_atom_site_disorder_assembly
_atom_site_disorder_group
O1 O 0.36737(4) 0.64085(11) 0.39831(9) 0.0335(2) Uani 1 1 d . . .
O2 O 0.36206(4) 0.52691(12) 0.99526(9) 0.0347(2) Uani 1 1 d . . .
O3 O 0.19454(5) 0.28573(13) 0.40442(10) 0.0423(3) Uani 1 1 d . . .
F1 F 0.62768(4) 0.69626(11) 0.72276(10) 0.0507(3) Uani 1 1 d . . .
F2 F 0.11100(4) 0.64715(13) 1.14414(10) 0.0571(3) Uani 1 1 d . . .
F3 F -0.02977(5) 0.34629(19) 0.66248(14) 0.0888(4) Uani 1 1 d . . .
C1 C 0.29010(6) 0.47414(15) 0.52106(13) 0.0265(3) Uani 1 1 d . . .
H1 H 0.2857 0.4581 0.4310 0.032 Uiso 1 1 calc R . .
C2 C 0.34118(6) 0.54807(14) 0.58783(12) 0.0251(3) Uani 1 1 d . . .
C3 C 0.34738(6) 0.57117(15) 0.72025(13) 0.0260(3) Uani 1 1 d . . .
H3 H 0.3817 0.6225 0.7664 0.031 Uiso 1 1 calc R . .
C4 C 0.30344(6) 0.51930(15) 0.78482(12) 0.0246(3) Uani 1 1 d . . .
C5 C 0.25290(6) 0.44498(14) 0.71715(13) 0.0258(3) Uani 1 1 d . . .
H5 H 0.2232 0.4085 0.7616 0.031 Uiso 1 1 calc R . .
C6 C 0.24553(6) 0.42369(15) 0.58406(12) 0.0254(3) Uani 1 1 d . . .
C7 C 0.38494(6) 0.60961(15) 0.51154(12) 0.0256(3) Uani 1 1 d . . .
C8 C 0.31244(6) 0.53907(15) 0.92794(12) 0.0259(3) Uani 1 1 d . . .
C9 C 0.19120(6) 0.34807(16) 0.50588(13) 0.0288(3) Uani 1 1 d . . .
C10 C 0.44905(6) 0.63273(15) 0.57379(12) 0.0255(3) Uani 1 1 d . . .
C11 C 0.48174(6) 0.74459(16) 0.52333(13) 0.0306(3) Uani 1 1 d . . .
H11 H 0.4625 0.8060 0.4533 0.037 Uiso 1 1 calc R . .
C12 C 0.54173(6) 0.76696(17) 0.57402(15) 0.0343(3) Uani 1 1 d . . .
H12 H 0.5639 0.8441 0.5406 0.041 Uiso 1 1 calc R . .
C13 C 0.56852(6) 0.67493(17) 0.67395(14) 0.0327(3) Uani 1 1 d . . .
C14 C 0.53869(6) 0.56148(16) 0.72598(14) 0.0336(3) Uani 1 1 d . . .
H14 H 0.5587 0.4990 0.7944 0.040 Uiso 1 1 calc R . .
C15 C 0.47823(6) 0.54153(16) 0.67485(13) 0.0293(3) Uani 1 1 d . . .
H15 H 0.4564 0.4645 0.7093 0.035 Uiso 1 1 calc R . .
C16 C 0.25883(6) 0.57125(15) 0.98532(12) 0.0255(3) Uani 1 1 d . . .
C17 C 0.25627(6) 0.51252(18) 1.10641(13) 0.0326(3) Uani 1 1 d . . .
H17 H 0.2891 0.4559 1.1528 0.039 Uiso 1 1 calc R . .
C18 C 0.20615(7) 0.53632(18) 1.15932(14) 0.0375(4) Uani 1 1 d . . .
H18 H 0.2033 0.4935 1.2404 0.045 Uiso 1 1 calc R . .
C19 C 0.16045(7) 0.62380(18) 1.09136(15) 0.0368(3) Uani 1 1 d . . .
C20 C 0.16181(7) 0.68789(18) 0.97422(15) 0.0376(4) Uani 1 1 d . . .
H20 H 0.1298 0.7499 0.9313 0.045 Uiso 1 1 calc R . .
C21 C 0.21165(6) 0.65916(16) 0.92029(13) 0.0308(3) Uani 1 1 d . . .
H21 H 0.2135 0.7000 0.8380 0.037 Uiso 1 1 calc R . .
C22 C 0.13280(6) 0.35143(16) 0.55059(13) 0.0301(3) Uani 1 1 d . . .
C23 C 0.11693(6) 0.46790(18) 0.62656(14) 0.0348(3) Uani 1 1 d . . .
H23 H 0.1443 0.5490 0.6536 0.042 Uiso 1 1 calc R . .
C24 C 0.06171(7) 0.4680(2) 0.66369(16) 0.0454(4) Uani 1 1 d . . .
H24 H 0.0507 0.5481 0.7153 0.055 Uiso 1 1 calc R . .
C25 C 0.02373(7) 0.3491(2) 0.62349(19) 0.0540(5) Uani 1 1 d . . .
C26 C 0.03674(8) 0.2340(2) 0.5459(2) 0.0605(5) Uani 1 1 d . . .
H26 H 0.0087 0.1544 0.5184 0.073 Uiso 1 1 calc R . .
C27 C 0.09144(7) 0.23562(19) 0.50839(17) 0.0444(4) Uani 1 1 d . . .
H27 H 0.1010 0.1574 0.4534 0.053 Uiso 1 1 calc R . .

loop_
_atom_site_aniso_label
_atom_site_aniso_U_11
_atom_site_aniso_U_22
_atom_site_aniso_U_33
_atom_site_aniso_U_23
_atom_site_aniso_U_13
_atom_site_aniso_U_12
O1 0.0318(5) 0.0431(6) 0.0254(5) 0.0064(4) 0.0049(4) -0.0036(4)
O2 0.0240(5) 0.0508(6) 0.0283(5) 0.0007(4) 0.0026(4) 0.0037(4)
O3 0.0422(6) 0.0522(7) 0.0330(6) -0.0134(5) 0.0090(5) -0.0094(5)
F1 0.0270(4) 0.0479(5) 0.0701(7) 0.0003(5) -0.0080(4) -0.0046(4)
F2 0.0394(5) 0.0765(7) 0.0635(7) -0.0049(5) 0.0302(5) 0.0089(5)
F3 0.0331(6) 0.1314(12) 0.1089(11) -0.0141(9) 0.0313(6) -0.0199(6)
C1 0.0272(7) 0.0312(7) 0.0218(6) -0.0008(5) 0.0066(5) 0.0008(5)
C2 0.0235(6) 0.0268(7) 0.0259(7) 0.0006(5) 0.0068(5) 0.0023(5)
C3 0.0228(6) 0.0293(7) 0.0258(7) -0.0029(5) 0.0048(5) -0.0001(5)
C4 0.0228(6) 0.0283(7) 0.0233(6) 0.0003(5) 0.0062(5) 0.0035(5)
C5 0.0236(6) 0.0290(7) 0.0262(7) 0.0017(5) 0.0082(5) 0.0014(5)
C6 0.0242(6) 0.0265(7) 0.0256(7) -0.0002(5) 0.0048(5) -0.0005(5)
C7 0.0266(7) 0.0253(6) 0.0261(7) -0.0009(5) 0.0080(5) 0.0005(5)
C8 0.0251(7) 0.0284(7) 0.0243(7) 0.0011(5) 0.0048(5) -0.0001(5)
C9 0.0303(7) 0.0294(7) 0.0260(7) 0.0000(5) 0.0038(6) -0.0023(5)
C10 0.0248(6) 0.0286(7) 0.0245(6) -0.0028(5) 0.0085(5) 0.0009(5)
C11 0.0290(7) 0.0328(7) 0.0299(7) 0.0034(6) 0.0057(6) -0.0004(6)
C12 0.0316(7) 0.0317(7) 0.0407(8) 0.0006(6) 0.0097(6) -0.0048(6)
C13 0.0236(7) 0.0338(7) 0.0388(8) -0.0090(6) 0.0012(6) -0.0005(6)
C14 0.0325(7) 0.0360(8) 0.0310(7) 0.0005(6) 0.0029(6) 0.0058(6)
C15 0.0300(7) 0.0319(7) 0.0278(7) 0.0024(6) 0.0098(6) 0.0012(6)
C16 0.0251(6) 0.0298(7) 0.0216(6) -0.0033(5) 0.0041(5) -0.0003(5)
C17 0.0303(7) 0.0422(8) 0.0248(7) 0.0016(6) 0.0045(6) 0.0043(6)
C18 0.0389(8) 0.0498(9) 0.0264(7) 0.0003(6) 0.0129(6) 0.0000(7)
C19 0.0286(7) 0.0463(9) 0.0393(8) -0.0100(7) 0.0160(6) 0.0005(6)
C20 0.0316(8) 0.0431(9) 0.0372(8) -0.0028(7) 0.0040(6) 0.0106(6)
C21 0.0314(7) 0.0356(7) 0.0257(7) 0.0000(6) 0.0062(6) 0.0055(6)
C22 0.0261(7) 0.0334(7) 0.0293(7) 0.0024(6) 0.0017(6) -0.0037(5)
C23 0.0273(7) 0.0415(8) 0.0346(8) -0.0005(6) 0.0038(6) -0.0028(6)
C24 0.0305(8) 0.0624(11) 0.0436(9) -0.0036(8) 0.0079(7) 0.0024(7)
C25 0.0242(8) 0.0782(13) 0.0611(11) 0.0019(10) 0.0122(7) -0.0087(8)
C26 0.0341(9) 0.0629(12) 0.0829(14) -0.0071(11) 0.0072(9) -0.0222(8)
C27 0.0340(8) 0.0437(9) 0.0530(10) -0.0083(7) 0.0020(7) -0.0101(7)

loop_
_geom_bond_atom_site_label_1
_geom_bond_atom_site_label_2
_geom_bond_distance
_geom_bond_site_symmetry_2
_geom_bond_publ_flag
O1 C7 1.2194(16) . ?
O2 C8 1.2176(15) . ?
O3 C9 1.2200(17) . ?
F1 C13 1.3582(15) . ?
F2 C19 1.3652(17) . ?
F3 C25 1.3597(19) . ?
C1 C6 1.3894(18) . ?
C1 C2 1.3962(18) . ?
C1 H1 0.9500 . ?
C2 C3 1.3970(18) . ?
C2 C7 1.4985(18) . ?
C3 C4 1.3921(18) . ?
C3 H3 0.9500 . ?
C4 C5 1.3920(18) . ?
C4 C8 1.4999(18) . ?
C5 C6 1.3995(18) . ?
C5 H5 0.9500 . ?
C6 C9 1.5011(18) . ?
C7 C10 1.4937(18) . ?
C8 C16 1.4914(18) . ?
C9 C22 1.4952(19) . ?
C10 C15 1.3947(19) . ?
C10 C11 1.3953(19) . ?
C11 C12 1.3806(19) . ?
C11 H11 0.9500 . ?
C12 C13 1.374(2) . ?
C12 H12 0.9500 . ?
C13 C14 1.375(2) . ?
C14 C15 1.3887(19) . ?
C14 H14 0.9500 . ?
C15 H15 0.9500 . ?
C16 C21 1.3891(19) . ?
C16 C17 1.3931(19) . ?
C17 C18 1.381(2) . ?
C17 H17 0.9500 . ?
C18 C19 1.376(2) . ?
C18 H18 0.9500 . ?
C19 C20 1.367(2) . ?
C20 C21 1.388(2) . ?
C20 H20 0.9500 . ?
C21 H21 0.9500 . ?
C22 C23 1.387(2) . ?
C22 C27 1.394(2) . ?
C23 C24 1.388(2) . ?
C23 H23 0.9500 . ?
C24 C25 1.365(3) . ?
C24 H24 0.9500 . ?
C25 C26 1.366(3) . ?
C26 C27 1.378(2) . ?
C26 H26 0.9500 . ?
C27 H27 0.9500 . ?

loop_
_cod_related_entry_id
_cod_related_entry_database
_cod_related_entry_code
1 ChemSpider 2550624
